data_7720468
loop_
_publ_author_name
'Gong, Yi'
'Shibata, Kaname'
'Michiue, Kenji'
'Gbertyo, Joseph'
'Rais, Zaid'
'Elsegood, Mark R. J.'
'Prior, Timothy J.'
'Redshaw, Carl'

_publ_section_title
;
 Phenoxybis(imine) complexes of vanadium: structure, ethylene
 polymerization, and ring opening polymerization of &#x3b5;-caprolactone.
;
_journal_issue 4
_journal_name_full 'Dalton transactions (Cambridge, England : 2003)'
_journal_page_first 1866
_journal_page_last 1881
_journal_paper_doi 10.1039/d5dt02846a
_journal_volume 55
_journal_year 2026
_chemical_formula_moiety 'C21 H8 F10 N2 O'
_chemical_formula_sum 'C21 H8 F10 N2 O'
_chemical_formula_weight 494.29
_space_group_crystal_system monoclinic
_space_group_IT_number 14
_space_group_name_Hall '-P 2ybc'
_space_group_name_H-M_alt 'P 1 21/c 1'
_atom_sites_solution_hydrogens geom
_atom_sites_solution_primary dual
_audit_creation_date 2023-07-04
_audit_creation_method
;
Olex2 1.3
(compiled 2020.11.12 svn.r5f609507 for OlexSys, GUI svn.r6272)
;
_audit_update_record
;
2025-01-20 deposited with the CCDC.	2025-12-16 downloaded from the CCDC.
;
_cell_angle_alpha 90
_cell_angle_beta 116.970(4)
_cell_angle_gamma 90
_cell_formula_units_Z 4
_cell_length_a 21.1845(7)
_cell_length_b 5.03630(10)
_cell_length_c 19.2407(7)
_cell_measurement_reflns_used 15395
_cell_measurement_temperature 100.00(10)
_cell_measurement_theta_max 72.6810
_cell_measurement_theta_min 4.6100
_cell_volume 1829.56(12)
_computing_cell_refinement 'CrysAlisPro 1.171.42.90a (Rigaku OD, 2023)'
_computing_data_collection 'CrysAlisPro 1.171.42.90a (Rigaku OD, 2023)'
_computing_data_reduction 'CrysAlisPro 1.171.42.90a (Rigaku OD, 2023)'
_computing_molecular_graphics 'Olex2 1.3 (Dolomanov et al., 2009)'
_computing_publication_material 'Olex2 1.3 (Dolomanov et al., 2009)'
_computing_structure_refinement 'SHELXL 2018/3 (Sheldrick, 2015)'
_computing_structure_solution 'SHELXT  (Sheldrick, 2015)'
_diffrn_ambient_environment N~2~
_diffrn_ambient_temperature 100.00(10)
_diffrn_detector 'Hybrid Pixel Array Detector'
_diffrn_detector_area_resol_mean 10.0000
_diffrn_detector_type 'HyPix-Arc 100'
_diffrn_measured_fraction_theta_full 1.000
_diffrn_measured_fraction_theta_max 0.986
_diffrn_measurement_details
;
List of Runs (angles in degrees, time in seconds):

  # Type    Start    End  Width  t~exp~   \w     \q     \k     \f   Frames
#--------------------------------------------------------------------------
  1  \w     44.00 123.00   0.50    4.50    --   51.51  37.00 116.00  158
  2  \w    -40.00  17.00   0.50    4.50    --  -55.01  37.00 116.00  114
  3  \w   -126.00 -48.00   0.50    4.50    --  -55.01 -37.00 -39.00  156
  4  \w   -151.00 -72.00   0.50   16.00    --  -79.37 -37.00 -39.00  158
  5  \w    -40.00  -8.00   0.50   16.00    --  -79.37  37.00 116.00   64
  6  \w     76.00 155.00   0.50   16.00    --   83.47  37.00 116.00  158
  7  \w     12.00  44.00   0.50   16.00    --   83.47 -37.00 -39.00   64
  8  \w     -8.00  20.00   0.50    4.50    --   20.00  97.00 112.54   56
  9  \w    -18.00  28.00   0.50    4.50    --   51.51 -19.00 150.00   92
 10  \w    -19.00  44.00   0.50    4.50    --   51.51 -37.00 -39.00  126
 11  \w    -24.00  15.00   0.50    4.50    --  -55.01  19.00  60.00   78
 12  \w     12.00  44.00   0.50   16.00    --   83.47 -37.00-150.00   64
 13  \w     12.00  44.00   0.50   16.00    --   83.47 -37.00-180.00   64
 14  \w     16.00  68.00   0.50   16.00    --   83.47 -57.00 150.00  104
 15  \w     12.00  44.00   0.50   16.00    --   83.47 -37.00-120.00   64
 16  \w     30.00  98.00   0.50   16.00    --   92.00 -74.00 -55.54  136
 17  \w     21.00  52.00   0.50   16.00    --   92.00 -44.00   6.87   62
 18  \w     31.00 114.00   0.50   16.00    --   92.00 -85.00-138.04  166
 19  \w     31.00 105.00   0.50   16.00    --   92.00 -93.00 152.45  148
 20  \w     55.00 148.00   0.50   16.00    --   92.00   1.00  -3.96  186
 21  \w     76.00 108.00   0.50   16.00    --   92.00-121.00 146.68   64
 22  \w     40.00  66.00   0.50   16.00    --   92.00-121.00 146.68   52
 23  \w     36.00  82.00   0.50   16.00    --   92.00 -75.00  49.14   92
 24  \w     32.00  57.00   0.50   16.00    --   92.00 -76.00 -11.32   50
 25  \w     68.00  94.00   0.50   16.00    --   92.00 -76.00 -11.32   52
 26  \w     31.00  56.00   0.50   16.00    --   92.00 -74.00   5.48   50
 27  \w     35.00  74.00   0.50    4.50    --   51.51  77.00-180.00   78
 28  \w     13.00  38.00   0.50    4.50    --   36.00  87.00 163.69   50
 29  \w    -11.00  19.00   0.50    4.50    --   51.51 -19.00 -30.00   60
 30  \w    -86.00 -45.00   0.50    4.50    --  -60.00 -74.00-131.73   82
 31  \w    -89.00 -63.00   0.50   16.00    --  -79.37 -77.00 -90.00   52
 32  \w     90.00 116.00   0.50   16.00    --   83.47  57.00-150.00   52
 33  \w     33.00  59.00   0.50   16.00    --   83.47 -57.00  60.00   52
 34  \w     67.00  92.00   0.50   16.00    --   83.47  77.00-120.00   50
 35  \w     13.00  39.00   0.50   16.00    --   83.47 -37.00   0.00   52
 36  \w     67.00  97.00   0.50   16.00    --   83.47  77.00-180.00   60
 37  \w     75.00 101.00   0.50   16.00    --   83.47  77.00 150.00   52
 38  \w    -66.00 -35.00   0.50   16.00    --  -88.00 110.00  84.83   62
 39  \w   -103.00 -77.00   0.50   16.00    --  -88.00 110.00  84.83   52
 40  \w   -145.00 -79.00   0.50   16.00    --  -88.00 -76.00-106.53  132
 41  \w   -112.00 -82.00   0.50   16.00    --  -88.00 -69.00 -95.17   60
 42  \w   -104.00 -78.00   0.50   16.00    --  -88.00 -73.00-133.12   52
 43  \w   -121.00 -89.00   0.50   16.00    --  -88.00 -96.00-129.06   64
 44  \w    119.00 145.00   0.50   16.00    --   92.00  54.00  20.00   52
 45  \w     89.00 151.00   0.50   16.00    --   92.00  91.00 143.54  124
 46  \w     33.00  70.00   0.50   16.00    --   92.00   8.00  35.64   74
 47  \w     86.00 112.00   0.50   16.00    --   92.00  47.00 -15.06   52
 48  \w     98.00 132.00   0.50   16.00    --   92.00 113.00-162.75   68
 49  \w    105.00 131.00   0.50   16.00    --   92.00  13.00-122.87   52
 50  \w      5.00  33.00   0.50    4.50    --   32.00  94.00 -83.61   56
 51  \w     13.00  42.00   0.50    4.50    --   36.00  87.00 -50.99   58
 52  \w     12.00  42.00   0.50    4.50    --   36.00  90.00-178.13   60
 53  \w     16.00  42.00   0.50    4.50    --   40.00  89.00  21.04   52
 54  \w   -126.00 -48.00   0.50    4.50    --  -64.00 -75.00  57.61  156
 55  \w   -127.00 -63.00   0.50    4.50    --  -64.00 -72.00 145.38  128
 56  \w   -134.00 -57.00   0.50    4.50    --  -68.00 -63.00 -64.88  154
;
_diffrn_measurement_device 'four-circle diffractometer'
_diffrn_measurement_device_type 'ROD, Synergy Custom system, HyPix-Arc 100'
_diffrn_measurement_method '\w scans'
_diffrn_orient_matrix_type 'CrysAlisPro convention (1999,Acta A55,543-557)'
_diffrn_orient_matrix_UB_11 -0.0151621000
_diffrn_orient_matrix_UB_12 0.1136271000
_diffrn_orient_matrix_UB_13 -0.0803882000
_diffrn_orient_matrix_UB_21 0.0777333000
_diffrn_orient_matrix_UB_22 0.0904199000
_diffrn_orient_matrix_UB_23 0.0328807000
_diffrn_orient_matrix_UB_31 0.0197308000
_diffrn_orient_matrix_UB_32 -0.2692141000
_diffrn_orient_matrix_UB_33 -0.0228572000
_diffrn_radiation_monochromator mirror
_diffrn_radiation_probe x-ray
_diffrn_radiation_type 'Cu K\a'
_diffrn_radiation_wavelength 1.54178
_diffrn_reflns_av_R_equivalents 0.0506
_diffrn_reflns_av_unetI/netI 0.0222
_diffrn_reflns_Laue_measured_fraction_full 1.000
_diffrn_reflns_Laue_measured_fraction_max 0.986
_diffrn_reflns_limit_h_max 25
_diffrn_reflns_limit_h_min -25
_diffrn_reflns_limit_k_max 5
_diffrn_reflns_limit_k_min -6
_diffrn_reflns_limit_l_max 22
_diffrn_reflns_limit_l_min -23
_diffrn_reflns_number 31527
_diffrn_reflns_point_group_measured_fraction_full 1.000
_diffrn_reflns_point_group_measured_fraction_max 0.986
_diffrn_reflns_theta_full 67.679
_diffrn_reflns_theta_max 73.664
_diffrn_reflns_theta_min 4.596
_diffrn_source 'Rotating-anode X-ray tube'
_diffrn_source_type 'Rigaku (Cu) X-ray Source'
_exptl_absorpt_coefficient_mu 1.645
_exptl_absorpt_correction_T_max 1.00000
_exptl_absorpt_correction_T_min 0.65849
_exptl_absorpt_correction_type multi-scan
_exptl_absorpt_process_details
;
CrysAlisPro 1.171.42.90a (Rigaku Oxford Diffraction, 2023)
Empirical absorption correction using spherical harmonics,
implemented in SCALE3 ABSPACK scaling algorithm.
;
_exptl_crystal_colour green
_exptl_crystal_colour_primary green
_exptl_crystal_density_diffrn 1.795
_exptl_crystal_description needle
_exptl_crystal_F_000 984
_exptl_crystal_size_max 0.2
_exptl_crystal_size_mid 0.02
_exptl_crystal_size_min 0.01
_refine_diff_density_max 0.267
_refine_diff_density_min -0.253
_refine_diff_density_rms 0.057
_refine_ls_extinction_method none
_refine_ls_goodness_of_fit_ref 1.058
_refine_ls_hydrogen_treatment mixed
_refine_ls_matrix_type full
_refine_ls_number_parameters 315
_refine_ls_number_reflns 3642
_refine_ls_number_restraints 4
_refine_ls_restrained_S_all 1.057
_refine_ls_R_factor_all 0.0475
_refine_ls_R_factor_gt 0.0409
_refine_ls_shift/su_max 0.001
_refine_ls_shift/su_mean 0.000
_refine_ls_structure_factor_coef Fsqd
_refine_ls_weighting_details 'w=1/[\s^2^(Fo^2^)+(0.0784P)^2^+0.4103P] where P=(Fo^2^+2Fc^2^)/3'
_refine_ls_weighting_scheme calc
_refine_ls_wR_factor_gt 0.1159
_refine_ls_wR_factor_ref 0.1215
_reflns_Friedel_coverage 0.000
_reflns_number_gt 3088
_reflns_number_total 3642
_reflns_threshold_expression 'I > 2\s(I)'
_cod_data_source_file d5dt02846a2.cif
_cod_data_source_block pMeL5H
_cod_original_cell_volume 1829.56(11)
_cod_database_code 7720468
_shelx_shelxl_version_number 2018/3
_chemical_oxdiff_formula 'C20 H10 F10 N2 O4 V Al'
_chemical_oxdiff_usercomment NONC6F5V
_shelx_space_group_comment
;
The symmetry employed for this shelxl refinement is uniquely defined
by the following loop, which should always be used as a source of
symmetry information in preference to the above space-group names.
They are only intended as comments.
;
_shelx_estimated_absorpt_t_max 0.984
_shelx_estimated_absorpt_t_min 0.734
_reflns_odcompleteness_completeness 99.90
_reflns_odcompleteness_iscentric 1
_reflns_odcompleteness_theta 69.95
_olex2_refinement_description
;
1. Fixed Uiso
 At 1.2 times of:
  All C(H) groups
 At 1.5 times of:
  All C(H,H,H) groups, All O(H) groups
2. Restrained distances
 C8-H8 = C3-H3 = C5-H5 = C15-H15
 0.97305 with sigma of 0.02
3.a Aromatic/amide H refined with riding coordinates and stretchable bonds:
 C3(H3), C5(H5), C8(H8), C15(H15)
3.b Idealised Me refined as rotating group:
 C7(H7A,H7B,H7C)
3.c Idealised tetrahedral OH refined as rotating group with stretchable bonds:
 O1(H1)
;
_olex2_submission_special_instructions 'No special instructions were received'
_oxdiff_exptl_absorpt_empirical_details
;
Empirical correction (ABSPACK) includes:
- Absorption correction using spherical harmonics
- Frame scaling
- Detector area scaling
;
_oxdiff_exptl_absorpt_empirical_full_max 1.830
_oxdiff_exptl_absorpt_empirical_full_min 0.496

loop_
_space_group_symop_operation_xyz
'x, y, z'
'-x, y+1/2, -z+1/2'
'-x, -y, -z'
'x, -y-1/2, z-1/2'

loop_
_atom_site_label
_atom_site_type_symbol
_atom_site_fract_x
_atom_site_fract_y
_atom_site_fract_z
_atom_site_U_iso_or_equiv
_atom_site_adp_type
_atom_site_occupancy
_atom_site_site_symmetry_order
_atom_site_calc_flag
_atom_site_refinement_flags_posn
_atom_site_refinement_flags_adp
_atom_site_refinement_flags_occupancy
_atom_site_disorder_assembly
_atom_site_disorder_group
F1 F 0.57831(5) 1.4411(2) 0.71320(6) 0.0434(3) Uani 1 1 d . . . . .
F2 F 0.44562(6) 1.5228(2) 0.68985(6) 0.0451(3) Uani 1 1 d . . . . .
F3 F 0.33835(5) 1.2066(2) 0.59230(7) 0.0456(3) Uani 1 1 d . . . . .
F4 F 0.36618(5) 0.7948(2) 0.51885(6) 0.0444(3) Uani 1 1 d . . . . .
F5 F 0.49882(5) 0.7062(2) 0.54121(6) 0.0397(3) Uani 1 1 d . . . . .
F6 F 0.73490(5) 0.3342(2) 0.41296(6) 0.0442(3) Uani 1 1 d . . . . .
F7 F 0.74544(5) -0.0695(2) 0.32777(6) 0.0459(3) Uani 1 1 d . . . . .
F8 F 0.86593(6) -0.3647(2) 0.38123(7) 0.0487(3) Uani 1 1 d . . . . .
F9 F 0.97618(6) -0.2522(2) 0.52240(7) 0.0458(3) Uani 1 1 d . . . . .
F10 F 0.96733(5) 0.1540(2) 0.60802(6) 0.0419(3) Uani 1 1 d . . . . .
O1 O 0.67333(6) 0.6726(3) 0.58006(7) 0.0388(3) Uani 1 1 d . . . . .
H1 H 0.6391(11) 0.742(4) 0.5838(11) 0.058 Uiso 1 1 calc R U . . .
N1 N 0.60974(7) 0.9965(3) 0.63228(8) 0.0352(3) Uani 1 1 d . . . . .
N2 N 0.85124(7) 0.4661(3) 0.56346(8) 0.0359(3) Uani 1 1 d . . . . .
C1 C 0.73304(8) 0.8085(4) 0.62474(10) 0.0343(4) Uani 1 1 d . . . . .
C2 C 0.73337(9) 1.0222(4) 0.67244(10) 0.0346(4) Uani 1 1 d . . . . .
C3 C 0.79734(9) 1.1529(4) 0.71839(10) 0.0361(4) Uani 1 1 d D . . . .
H3 H 0.79739(9) 1.303(3) 0.7515(6) 0.043 Uiso 1 1 calc DR U . . .
C4 C 0.86086(8) 1.0782(4) 0.71888(10) 0.0362(4) Uani 1 1 d . . . . .
C5 C 0.85867(9) 0.8707(4) 0.67058(10) 0.0352(4) Uani 1 1 d D . . . .
H5 H 0.9023(8) 0.8174(10) 0.66984(10) 0.042 Uiso 1 1 calc DR U . . .
C6 C 0.79641(9) 0.7347(4) 0.62285(10) 0.0341(4) Uani 1 1 d . . . . .
C7 C 0.92901(9) 1.2208(4) 0.76960(11) 0.0429(4) Uani 1 1 d . . . . .
H7A H 0.919301 1.367422 0.796840 0.064 Uiso 1 1 calc R U . . .
H7B H 0.949738 1.291083 0.737027 0.064 Uiso 1 1 calc R U . . .
H7C H 0.962289 1.096473 0.807881 0.064 Uiso 1 1 calc R U . . .
C8 C 0.66906(9) 1.1132(4) 0.67430(10) 0.0365(4) Uani 1 1 d D . . . .
H8 H 0.67082(9) 1.260(3) 0.7069(6) 0.044 Uiso 1 1 calc DR U . . .
C9 C 0.54403(9) 1.0677(4) 0.62792(9) 0.0341(4) Uani 1 1 d . . . . .
C10 C 0.52773(9) 1.2760(4) 0.66472(10) 0.0355(4) Uani 1 1 d . . . . .
C11 C 0.45898(9) 1.3213(4) 0.65276(10) 0.0373(4) Uani 1 1 d . . . . .
C12 C 0.40436(9) 1.1616(4) 0.60370(10) 0.0369(4) Uani 1 1 d . . . . .
C13 C 0.41852(9) 0.9538(4) 0.56647(10) 0.0364(4) Uani 1 1 d . . . . .
C14 C 0.48702(9) 0.9097(4) 0.57874(10) 0.0342(4) Uani 1 1 d . . . . .
C15 C 0.79605(9) 0.5156(4) 0.57275(10) 0.0357(4) Uani 1 1 d D . . . .
H15 H 0.7536(7) 0.4065(19) 0.5462(5) 0.043 Uiso 1 1 calc DR U . . .
C16 C 0.84973(9) 0.2525(3) 0.51551(10) 0.0346(4) Uani 1 1 d . . . . .
C17 C 0.79453(9) 0.1881(4) 0.44300(10) 0.0377(4) Uani 1 1 d . . . . .
C18 C 0.79974(9) -0.0157(4) 0.39807(10) 0.0380(4) Uani 1 1 d . . . . .
C19 C 0.86112(10) -0.1649(4) 0.42439(11) 0.0391(4) Uani 1 1 d . . . . .
C20 C 0.91684(9) -0.1066(4) 0.49563(11) 0.0386(4) Uani 1 1 d . . . . .
C21 C 0.91139(9) 0.1004(4) 0.53935(10) 0.0361(4) Uani 1 1 d . . . . .

loop_
_atom_site_aniso_label
_atom_site_aniso_U_11
_atom_site_aniso_U_22
_atom_site_aniso_U_33
_atom_site_aniso_U_23
_atom_site_aniso_U_13
_atom_site_aniso_U_12
F1 0.0331(5) 0.0517(6) 0.0431(6) -0.0128(5) 0.0152(4) -0.0041(4)
F2 0.0411(6) 0.0512(6) 0.0467(6) -0.0094(5) 0.0229(5) 0.0042(5)
F3 0.0282(5) 0.0568(7) 0.0550(7) -0.0018(5) 0.0218(5) 0.0041(5)
F4 0.0291(5) 0.0540(6) 0.0471(6) -0.0095(5) 0.0146(5) -0.0058(4)
F5 0.0332(5) 0.0460(6) 0.0408(6) -0.0080(5) 0.0175(4) -0.0009(4)
F6 0.0316(5) 0.0573(7) 0.0392(6) 0.0036(5) 0.0120(4) 0.0102(5)
F7 0.0392(6) 0.0619(7) 0.0332(5) -0.0028(5) 0.0135(5) -0.0030(5)
F8 0.0527(7) 0.0537(7) 0.0468(6) -0.0063(5) 0.0286(5) 0.0027(5)
F9 0.0363(5) 0.0545(6) 0.0507(6) 0.0028(5) 0.0235(5) 0.0117(5)
F10 0.0280(5) 0.0553(6) 0.0389(6) -0.0007(5) 0.0121(4) 0.0048(4)
O1 0.0256(6) 0.0479(7) 0.0416(7) -0.0086(6) 0.0143(5) -0.0022(5)
N1 0.0265(7) 0.0455(8) 0.0337(7) -0.0003(6) 0.0140(6) 0.0012(6)
N2 0.0284(7) 0.0439(8) 0.0365(8) 0.0021(6) 0.0157(6) 0.0032(6)
C1 0.0259(8) 0.0438(9) 0.0307(8) 0.0028(7) 0.0107(7) 0.0000(7)
C2 0.0276(8) 0.0451(9) 0.0304(8) 0.0015(7) 0.0125(7) 0.0018(7)
C3 0.0320(8) 0.0445(9) 0.0300(8) -0.0006(7) 0.0125(7) 0.0001(7)
C4 0.0268(8) 0.0470(10) 0.0310(8) 0.0038(7) 0.0097(7) -0.0011(7)
C5 0.0262(8) 0.0455(9) 0.0337(9) 0.0053(7) 0.0135(7) 0.0025(7)
C6 0.0283(8) 0.0418(9) 0.0322(8) 0.0040(7) 0.0136(7) 0.0027(7)
C7 0.0283(8) 0.0552(11) 0.0398(10) -0.0037(8) 0.0107(7) -0.0033(8)
C8 0.0315(8) 0.0459(10) 0.0316(8) -0.0014(7) 0.0138(7) 0.0011(7)
C9 0.0289(8) 0.0438(9) 0.0301(8) 0.0019(7) 0.0138(7) 0.0015(7)
C10 0.0289(8) 0.0448(9) 0.0314(8) -0.0014(7) 0.0123(7) -0.0016(7)
C11 0.0371(9) 0.0423(9) 0.0358(9) -0.0013(7) 0.0194(8) 0.0037(7)
C12 0.0273(8) 0.0480(10) 0.0380(9) 0.0034(8) 0.0171(7) 0.0036(7)
C13 0.0278(8) 0.0453(9) 0.0340(8) -0.0006(8) 0.0121(7) -0.0028(7)
C14 0.0312(8) 0.0409(9) 0.0322(8) -0.0010(7) 0.0159(7) 0.0010(7)
C15 0.0279(8) 0.0436(9) 0.0339(8) 0.0023(7) 0.0125(7) 0.0006(7)
C16 0.0294(8) 0.0422(9) 0.0357(9) 0.0027(7) 0.0178(7) 0.0006(7)
C17 0.0297(8) 0.0476(10) 0.0372(9) 0.0058(8) 0.0164(7) 0.0042(7)
C18 0.0329(8) 0.0511(10) 0.0310(8) 0.0018(8) 0.0152(7) -0.0028(8)
C19 0.0413(9) 0.0453(10) 0.0384(9) -0.0021(8) 0.0247(8) -0.0012(8)
C20 0.0329(8) 0.0463(10) 0.0418(10) 0.0059(8) 0.0214(8) 0.0065(7)
C21 0.0271(8) 0.0471(10) 0.0342(9) 0.0019(7) 0.0140(7) -0.0001(7)

loop_
_atom_type_symbol
_atom_type_description
_atom_type_scat_dispersion_real
_atom_type_scat_dispersion_imag
_atom_type_scat_source
C C 0.0181 0.0091 'International Tables Vol C Tables 4.2.6.8 and 6.1.1.4'
H H 0.0000 0.0000 'International Tables Vol C Tables 4.2.6.8 and 6.1.1.4'
F F 0.0727 0.0534 'International Tables Vol C Tables 4.2.6.8 and 6.1.1.4'
N N 0.0311 0.0180 'International Tables Vol C Tables 4.2.6.8 and 6.1.1.4'
O O 0.0492 0.0322 'International Tables Vol C Tables 4.2.6.8 and 6.1.1.4'

loop_
_geom_angle_atom_site_label_1
_geom_angle_atom_site_label_2
_geom_angle_atom_site_label_3
_geom_angle
_geom_angle_site_symmetry_1
_geom_angle_site_symmetry_3
_geom_angle_publ_flag
C1 O1 H1 109.5 . . ?
C8 N1 C9 125.49(15) . . ?
C15 N2 C16 119.20(15) . . ?
O1 C1 C2 121.84(14) . . ?
O1 C1 C6 118.59(16) . . ?
C6 C1 C2 119.57(15) . . ?
C1 C2 C8 121.85(15) . . ?
C3 C2 C1 119.09(15) . . ?
C3 C2 C8 119.05(16) . . ?
C2 C3 H3 118.9 . . ?
C4 C3 C2 122.14(17) . . ?
C4 C3 H3 118.9 . . ?
C3 C4 C7 120.93(17) . . ?
C5 C4 C3 117.44(16) . . ?
C5 C4 C7 121.62(15) . . ?
C4 C5 H5 118.5 . . ?
C4 C5 C6 123.02(15) . . ?
C6 C5 H5 118.5 . . ?
C1 C6 C15 119.70(15) . . ?
C5 C6 C1 118.69(16) . . ?
C5 C6 C15 121.59(15) . . ?
C4 C7 H7A 109.5 . . ?
C4 C7 H7B 109.5 . . ?
C4 C7 H7C 109.5 . . ?
H7A C7 H7B 109.5 . . ?
H7A C7 H7C 109.5 . . ?
H7B C7 H7C 109.5 . . ?
N1 C8 C2 119.99(16) . . ?
N1 C8 H8 120.0 . . ?
C2 C8 H8 120.0 . . ?
C10 C9 N1 129.05(16) . . ?
C10 C9 C14 115.82(15) . . ?
C14 C9 N1 115.13(15) . . ?
F1 C10 C9 121.02(15) . . ?
F1 C10 C11 117.44(16) . . ?
C11 C10 C9 121.54(16) . . ?
F2 C11 C10 119.66(16) . . ?
F2 C11 C12 119.53(15) . . ?
C12 C11 C10 120.80(16) . . ?
F3 C12 C11 120.51(16) . . ?
F3 C12 C13 120.25(16) . . ?
C11 C12 C13 119.24(15) . . ?
F4 C13 C12 120.22(15) . . ?
F4 C13 C14 120.14(16) . . ?
C12 C13 C14 119.64(16) . . ?
F5 C14 C9 119.02(14) . . ?
F5 C14 C13 118.03(15) . . ?
C13 C14 C9 122.95(16) . . ?
N2 C15 C6 120.33(16) . . ?
N2 C15 H15 119.8 . . ?
C6 C15 H15 119.8 . . ?
C17 C16 N2 126.42(15) . . ?
C17 C16 C21 115.81(16) . . ?
C21 C16 N2 117.57(15) . . ?
F6 C17 C16 120.10(16) . . ?
F6 C17 C18 117.69(16) . . ?
C18 C17 C16 122.15(16) . . ?
F7 C18 C17 120.31(16) . . ?
F7 C18 C19 119.40(16) . . ?
C17 C18 C19 120.28(16) . . ?
F8 C19 C18 120.32(17) . . ?
F8 C19 C20 120.45(17) . . ?
C20 C19 C18 119.23(17) . . ?
F9 C20 C19 119.86(16) . . ?
F9 C20 C21 120.22(17) . . ?
C19 C20 C21 119.92(16) . . ?
F10 C21 C16 119.22(16) . . ?
F10 C21 C20 118.19(15) . . ?
C20 C21 C16 122.58(16) . . ?

loop_
_geom_bond_atom_site_label_1
_geom_bond_atom_site_label_2
_geom_bond_distance
_geom_bond_site_symmetry_2
_geom_bond_publ_flag
F1 C10 1.343(2) . ?
F2 C11 1.343(2) . ?
F3 C12 1.3328(19) . ?
F4 C13 1.338(2) . ?
F5 C14 1.341(2) . ?
F6 C17 1.3447(19) . ?
F7 C18 1.347(2) . ?
F8 C19 1.338(2) . ?
F9 C20 1.340(2) . ?
F10 C21 1.343(2) . ?
O1 H1 0.84(3) . ?
O1 C1 1.350(2) . ?
N1 C8 1.287(2) . ?
N1 C9 1.403(2) . ?
N2 C15 1.285(2) . ?
N2 C16 1.408(2) . ?
C1 C2 1.413(2) . ?
C1 C6 1.409(2) . ?
C2 C3 1.401(2) . ?
C2 C8 1.453(2) . ?
C3 H3 0.987(17) . ?
C3 C4 1.393(2) . ?
C4 C5 1.385(3) . ?
C4 C7 1.508(2) . ?
C5 H5 0.969(17) . ?
C5 C6 1.398(2) . ?
C6 C15 1.463(2) . ?
C7 H7A 0.9800 . ?
C7 H7B 0.9800 . ?
C7 H7C 0.9800 . ?
C8 H8 0.960(17) . ?
C9 C10 1.394(2) . ?
C9 C14 1.397(2) . ?
C10 C11 1.386(2) . ?
C11 C12 1.373(3) . ?
C12 C13 1.376(3) . ?
C13 C14 1.378(2) . ?
C15 H15 0.977(17) . ?
C16 C17 1.393(3) . ?
C16 C21 1.400(2) . ?
C17 C18 1.378(3) . ?
C18 C19 1.384(3) . ?
C19 C20 1.375(3) . ?
C20 C21 1.377(3) . ?

loop_
_geom_torsion_atom_site_label_1
_geom_torsion_atom_site_label_2
_geom_torsion_atom_site_label_3
_geom_torsion_atom_site_label_4
_geom_torsion
_geom_torsion_site_symmetry_1
_geom_torsion_site_symmetry_2
_geom_torsion_site_symmetry_3
_geom_torsion_site_symmetry_4
_geom_torsion_publ_flag
F1 C10 C11 F2 -0.7(3) . . . . ?
F1 C10 C11 C12 179.68(16) . . . . ?
F2 C11 C12 F3 0.5(3) . . . . ?
F2 C11 C12 C13 -179.35(16) . . . . ?
F3 C12 C13 F4 -0.3(3) . . . . ?
F3 C12 C13 C14 179.95(16) . . . . ?
F4 C13 C14 F5 0.6(3) . . . . ?
F4 C13 C14 C9 -179.75(16) . . . . ?
F6 C17 C18 F7 -2.2(2) . . . . ?
F6 C17 C18 C19 177.01(15) . . . . ?
F7 C18 C19 F8 -1.5(3) . . . . ?
F7 C18 C19 C20 178.96(16) . . . . ?
F8 C19 C20 F9 -0.6(3) . . . . ?
F8 C19 C20 C21 179.67(16) . . . . ?
F9 C20 C21 F10 1.3(3) . . . . ?
F9 C20 C21 C16 -177.59(15) . . . . ?
O1 C1 C2 C3 179.05(16) . . . . ?
O1 C1 C2 C8 -1.9(3) . . . . ?
O1 C1 C6 C5 -178.38(15) . . . . ?
O1 C1 C6 C15 0.3(2) . . . . ?
N1 C9 C10 F1 -1.1(3) . . . . ?
N1 C9 C10 C11 178.83(17) . . . . ?
N1 C9 C14 F5 0.8(2) . . . . ?
N1 C9 C14 C13 -178.88(16) . . . . ?
N2 C16 C17 F6 -1.0(3) . . . . ?
N2 C16 C17 C18 175.86(16) . . . . ?
N2 C16 C21 F10 3.6(2) . . . . ?
N2 C16 C21 C20 -177.49(16) . . . . ?
C1 C2 C3 C4 -0.3(3) . . . . ?
C1 C2 C8 N1 0.7(3) . . . . ?
C1 C6 C15 N2 171.91(17) . . . . ?
C2 C1 C6 C5 2.1(2) . . . . ?
C2 C1 C6 C15 -179.22(15) . . . . ?
C2 C3 C4 C5 1.3(3) . . . . ?
C2 C3 C4 C7 -179.36(17) . . . . ?
C3 C2 C8 N1 179.73(16) . . . . ?
C3 C4 C5 C6 -0.6(3) . . . . ?
C4 C5 C6 C1 -1.1(3) . . . . ?
C4 C5 C6 C15 -179.74(16) . . . . ?
C5 C6 C15 N2 -9.5(3) . . . . ?
C6 C1 C2 C3 -1.5(2) . . . . ?
C6 C1 C2 C8 177.58(16) . . . . ?
C7 C4 C5 C6 -179.94(17) . . . . ?
C8 N1 C9 C10 1.8(3) . . . . ?
C8 N1 C9 C14 -179.43(16) . . . . ?
C8 C2 C3 C4 -179.33(16) . . . . ?
C9 N1 C8 C2 -178.88(16) . . . . ?
C9 C10 C11 F2 179.44(15) . . . . ?
C9 C10 C11 C12 -0.2(3) . . . . ?
C10 C9 C14 F5 179.77(14) . . . . ?
C10 C9 C14 C13 0.1(3) . . . . ?
C10 C11 C12 F3 -179.84(16) . . . . ?
C10 C11 C12 C13 0.3(3) . . . . ?
C11 C12 C13 F4 179.55(16) . . . . ?
C11 C12 C13 C14 -0.2(3) . . . . ?
C12 C13 C14 F5 -179.68(15) . . . . ?
C12 C13 C14 C9 0.0(3) . . . . ?
C14 C9 C10 F1 -179.88(15) . . . . ?
C14 C9 C10 C11 0.0(3) . . . . ?
C15 N2 C16 C17 43.6(3) . . . . ?
C15 N2 C16 C21 -141.74(17) . . . . ?
C16 N2 C15 C6 179.42(15) . . . . ?
C16 C17 C18 F7 -179.13(16) . . . . ?
C16 C17 C18 C19 0.1(3) . . . . ?
C17 C16 C21 F10 178.83(15) . . . . ?
C17 C16 C21 C20 -2.3(3) . . . . ?
C17 C18 C19 F8 179.23(16) . . . . ?
C17 C18 C19 C20 -0.3(3) . . . . ?
C18 C19 C20 F9 178.93(15) . . . . ?
C18 C19 C20 C21 -0.8(3) . . . . ?
C19 C20 C21 F10 -178.91(16) . . . . ?
C19 C20 C21 C16 2.2(3) . . . . ?
C21 C16 C17 F6 -175.73(15) . . . . ?
C21 C16 C17 C18 1.1(3) . . . . ?
